data_1552365
loop_
_publ_author_name
'Li, Shuai'
'Mei, Hong-Min'
'Yao, Shi-Lin'
'Chen, Zhiyao'
'Lu, Yu-Lin'
'Zhang, Li'
'Su, Cheng-Yong'

_publ_section_title
;
 Well-Distributed Pt-Nanoparticles within Confined Coordination
 Interspaces of Self-Sensitized Porphyrin Metal-Organic Frameworks:
 Synergistic Effect Boosting Highly Efficient Photocatalytic Hydrogen
 Evolution Reaction
;
_journal_name_full 'Chemical Science'
_journal_paper_doi 10.1039/C9SC01866B
_journal_year 2019
_chemical_formula_moiety 'C52 H36 N4 O8 Pd'
_chemical_formula_sum 'C52 H36 N4 O8 Pd'
_chemical_formula_weight 951.25
_space_group_crystal_system orthorhombic
_space_group_IT_number 61
_space_group_name_Hall '-P 2ac 2ab'
_space_group_name_H-M_alt 'P b c a'
_symmetry_space_group_name_Hall '-P 2ac 2ab'
_symmetry_space_group_name_H-M 'P b c a'
_atom_sites_solution_hydrogens geom
_audit_block_doi 10.5517/ccdc.csd.cc22gvdt
_audit_creation_date 2019-05-30
_audit_creation_method
;
Olex2 1.2
(compiled 2018.05.29 svn.r3508 for OlexSys, GUI svn.r5506)
;
_audit_update_record
;
2019-06-05 deposited with the CCDC.    2019-09-30 downloaded from the CCDC.
;
_cell_angle_alpha 90
_cell_angle_beta 90
_cell_angle_gamma 90
_cell_formula_units_Z 4
_cell_length_a 33.5643(16)
_cell_length_b 21.7048(9)
_cell_length_c 6.9605(3)
_cell_measurement_reflns_used 2842
_cell_measurement_temperature 150.00(10)
_cell_measurement_theta_max 72.6240
_cell_measurement_theta_min 4.0600
_cell_volume 5070.8(4)
_computing_cell_refinement 'CrysAlisPro 1.171.39.46 (Rigaku OD, 2018)'
_computing_data_collection 'CrysAlisPro 1.171.39.46 (Rigaku OD, 2018)'
_computing_data_reduction 'CrysAlisPro 1.171.39.46 (Rigaku OD, 2018)'
_computing_molecular_graphics 'Olex2 (Dolomanov et al., 2009)'
_computing_publication_material 'Olex2 (Dolomanov et al., 2009)'
_computing_structure_refinement 'ShelXL (Sheldrick, 2015)'
_computing_structure_solution 'SHELXT 2014/5 (Sheldrick, 2014)'
_diffrn_ambient_environment N~2~
_diffrn_ambient_temperature 150.00(10)
_diffrn_detector 'CCD plate'
_diffrn_detector_area_resol_mean 10.6525
_diffrn_detector_type Atlas
_diffrn_measured_fraction_theta_full 0.987
_diffrn_measured_fraction_theta_max 0.957
_diffrn_measurement_details
;
List of Runs (angles in degrees, time in seconds):

  # Type    Start    End  Width  t~exp~   \w     \q     \k     \f   Frames
#--------------------------------------------------------------------------
  1  \w    -64.00 -18.00   1.00   14.00    --  -39.83  19.00  90.00   46
  2  \w   -112.00 -15.00   1.00   14.00    --  -39.83 -38.00 -90.00   97
  3  \w     52.00 174.00   1.00   60.00    --  104.53  15.00 -30.00  122
  4  \w    117.00 178.00   1.00   60.00    --  104.53 125.00-180.00   61
  5  \w     22.00  64.00   1.00   60.00    --  104.53 -94.00   0.00   42
;
_diffrn_measurement_device 'four-circle diffractometer'
_diffrn_measurement_device_type 'SuperNova, Dual, Cu at home/near, Atlas'
_diffrn_measurement_method '\w scans'
_diffrn_orient_matrix_type 'CrysAlisPro convention (1999,Acta A55,543-557)'
_diffrn_orient_matrix_UB_11 0.0431663000
_diffrn_orient_matrix_UB_12 0.0088420000
_diffrn_orient_matrix_UB_13 0.0703101000
_diffrn_orient_matrix_UB_21 -0.0063511000
_diffrn_orient_matrix_UB_22 0.0702718000
_diffrn_orient_matrix_UB_23 0.0045227000
_diffrn_orient_matrix_UB_31 -0.0143186000
_diffrn_orient_matrix_UB_32 -0.0044522000
_diffrn_orient_matrix_UB_33 0.2097660000
_diffrn_radiation_monochromator mirror
_diffrn_radiation_probe x-ray
_diffrn_radiation_type CuK\a
_diffrn_radiation_wavelength 1.54184
_diffrn_reflns_av_R_equivalents 0.0356
_diffrn_reflns_av_unetI/netI 0.0462
_diffrn_reflns_Laue_measured_fraction_full 0.987
_diffrn_reflns_Laue_measured_fraction_max 0.957
_diffrn_reflns_limit_h_max 37
_diffrn_reflns_limit_h_min -40
_diffrn_reflns_limit_k_max 26
_diffrn_reflns_limit_k_min -16
_diffrn_reflns_limit_l_max 8
_diffrn_reflns_limit_l_min -5
_diffrn_reflns_number 9844
_diffrn_reflns_point_group_measured_fraction_full 0.987
_diffrn_reflns_point_group_measured_fraction_max 0.957
_diffrn_reflns_theta_full 67.684
_diffrn_reflns_theta_max 72.827
_diffrn_reflns_theta_min 4.074
_diffrn_source 'micro-focus sealed X-ray tube'
_diffrn_source_type 'SuperNova (Cu) X-ray Source'
_exptl_absorpt_coefficient_mu 3.394
_exptl_absorpt_correction_T_max 1.00000
_exptl_absorpt_correction_T_min 0.49114
_exptl_absorpt_correction_type multi-scan
_exptl_absorpt_process_details
;
CrysAlisPro 1.171.39.46 (Rigaku Oxford Diffraction, 2018)
Empirical absorption correction using spherical harmonics,
 implemented in SCALE3 ABSPACK scaling algorithm.
;
_exptl_crystal_colour red
_exptl_crystal_density_diffrn 1.246
_exptl_crystal_description needle
_exptl_crystal_F_000 1944
_exptl_crystal_size_max 0.3
_exptl_crystal_size_mid 0.3
_exptl_crystal_size_min 0.3
_refine_diff_density_max 1.458
_refine_diff_density_min -1.531
_refine_diff_density_rms 0.120
_refine_ls_extinction_method none
_refine_ls_goodness_of_fit_ref 1.081
_refine_ls_hydrogen_treatment constr
_refine_ls_matrix_type full
_refine_ls_number_parameters 297
_refine_ls_number_reflns 4842
_refine_ls_number_restraints 0
_refine_ls_restrained_S_all 1.081
_refine_ls_R_factor_all 0.0932
_refine_ls_R_factor_gt 0.0720
_refine_ls_shift/su_max 0.000
_refine_ls_shift/su_mean 0.000
_refine_ls_structure_factor_coef Fsqd
_refine_ls_weighting_details 'w=1/[\s^2^(Fo^2^)+(0.0281P)^2^+37.9311P] where P=(Fo^2^+2Fc^2^)/3'
_refine_ls_weighting_scheme calc
_refine_ls_wR_factor_gt 0.1524
_refine_ls_wR_factor_ref 0.1663
_reflns_Friedel_coverage 0.000
_reflns_number_gt 3682
_reflns_number_total 4842
_reflns_threshold_expression 'I > 2\s(I)'
_cod_data_source_file c9sc01866b2.cif
_cod_data_source_block pd-tmcpp
_cod_database_code 1552365
_shelx_shelxl_version_number 2016/4
_chemical_oxdiff_usercomment C4A-C5-MGCL2
_shelx_space_group_comment
;
The symmetry employed for this shelxl refinement is uniquely defined
by the following loop, which should always be used as a source of
symmetry information in preference to the above space-group names.
They are only intended as comments.
;
_shelx_estimated_absorpt_t_max 0.429
_shelx_estimated_absorpt_t_min 0.429
_reflns_odcompleteness_completeness 99.02
_reflns_odcompleteness_iscentric 1
_reflns_odcompleteness_theta 66.49
_olex2_refinement_description
;
1. Fixed Uiso
 At 1.2 times of:
  All C(H) groups
 At 1.5 times of:
  All C(H,H,H) groups
2.a Aromatic/amide H refined with riding coordinates:
 C23(H23), C24(H24), C14(H14), C15(H15), C7(H7), C6(H6), C21(H21), C1(H1),
 C20(H20), C2(H2), C9(H9), C10(H10)
2.b Idealised Me refined as rotating group:
 C26(H26A,H26B,H26C), C12(H12A,H12B,H12C)
;
_olex2_submission_special_instructions 'No special instructions were received'
_oxdiff_exptl_absorpt_empirical_details
;
Empirical correction (ABSPACK) includes:
- Absorption correction using spherical harmonics
- Frame scaling
;
_oxdiff_exptl_absorpt_empirical_full_max 4.949
_oxdiff_exptl_absorpt_empirical_full_min 0.411

loop_
_space_group_symop_operation_xyz
'x, y, z'
'-x+1/2, -y, z+1/2'
'-x, y+1/2, -z+1/2'
'x+1/2, -y+1/2, -z'
'-x, -y, -z'
'x-1/2, y, -z-1/2'
'x, -y-1/2, z-1/2'
'-x-1/2, y-1/2, z'

loop_
_atom_site_label
_atom_site_type_symbol
_atom_site_fract_x
_atom_site_fract_y
_atom_site_fract_z
_atom_site_U_iso_or_equiv
_atom_site_adp_type
_atom_site_occupancy
_atom_site_site_symmetry_order
_atom_site_calc_flag
_atom_site_refinement_flags_posn
_atom_site_refinement_flags_adp
_atom_site_refinement_flags_occupancy
Pd1 Pd 0.500000 0.500000 0.000000 0.03045(17) Uani 1 2 d S T P
O3 O 0.26896(12) 0.23727(19) -0.2855(7) 0.0418(11) Uani 1 1 d . . .
O4 O 0.30730(12) 0.15885(18) -0.1857(7) 0.0427(11) Uani 1 1 d . . .
N2 N 0.44827(14) 0.47636(19) 0.1319(7) 0.0308(11) Uani 1 1 d . . .
N1 N 0.50818(15) 0.5666(2) 0.1998(7) 0.0318(11) Uani 1 1 d . . .
O1 O 0.33932(15) 0.7109(2) 0.9947(8) 0.0541(12) Uani 1 1 d . . .
O2 O 0.34069(16) 0.6178(2) 1.1301(7) 0.0581(14) Uani 1 1 d . . .
C16 C 0.42223(17) 0.4307(2) 0.0744(8) 0.0295(12) Uani 1 1 d . . .
C17 C 0.42683(18) 0.3934(2) -0.0850(9) 0.0343(13) Uani 1 1 d . . .
C19 C 0.39463(17) 0.3466(2) -0.1241(8) 0.0305(12) Uani 1 1 d . . .
C23 C 0.37164(16) 0.2412(2) -0.1266(8) 0.0294(12) Uani 1 1 d . . .
H23 H 0.376631 0.199498 -0.108219 0.035 Uiso 1 1 calc R . .
C24 C 0.40149(17) 0.2840(2) -0.0972(8) 0.0298(12) Uani 1 1 d . . .
H24 H 0.426601 0.270781 -0.058780 0.036 Uiso 1 1 calc R . .
C4 C 0.44736(18) 0.5534(3) 0.3896(9) 0.0337(13) Uani 1 1 d . . .
C3 C 0.48420(18) 0.5800(2) 0.3509(9) 0.0355(13) Uani 1 1 d . . .
C8 C 0.37606(18) 0.6306(3) 0.8431(9) 0.0343(13) Uani 1 1 d . . .
C13 C 0.43118(17) 0.5040(2) 0.2879(8) 0.0290(12) Uani 1 1 d . . .
C18 C 0.45869(18) 0.3952(2) -0.2130(9) 0.0314(13) Uani 1 1 d . . .
C5 C 0.42349(18) 0.5798(2) 0.5517(8) 0.0320(13) Uani 1 1 d . . .
C14 C 0.39373(19) 0.4758(2) 0.3291(9) 0.0347(13) Uani 1 1 d . . .
H14 H 0.376144 0.486809 0.426424 0.042 Uiso 1 1 calc R . .
C15 C 0.38867(18) 0.4302(3) 0.2007(9) 0.0355(13) Uani 1 1 d . . .
H15 H 0.367194 0.403178 0.195104 0.043 Uiso 1 1 calc R . .
C7 C 0.38562(19) 0.6653(3) 0.6835(10) 0.0399(15) Uani 1 1 d . . .
H7 H 0.376519 0.705601 0.673146 0.048 Uiso 1 1 calc R . .
C25 C 0.30274(18) 0.2131(3) -0.2160(9) 0.0341(13) Uani 1 1 d . . .
C6 C 0.4086(2) 0.6402(3) 0.5393(9) 0.0395(15) Uani 1 1 d . . .
H6 H 0.414487 0.663801 0.431450 0.047 Uiso 1 1 calc R . .
C11 C 0.35051(19) 0.6581(3) 0.9948(10) 0.0417(14) Uani 1 1 d . . .
C21 C 0.32687(18) 0.3230(3) -0.2144(9) 0.0352(13) Uani 1 1 d . . .
H21 H 0.301900 0.336042 -0.255541 0.042 Uiso 1 1 calc R . .
C1 C 0.5378(2) 0.6405(3) 0.3862(10) 0.0415(15) Uani 1 1 d . . .
H1 H 0.556349 0.668693 0.432529 0.050 Uiso 1 1 calc R . .
C20 C 0.35673(19) 0.3653(3) -0.1839(9) 0.0387(14) Uani 1 1 d . . .
H20 H 0.351627 0.406999 -0.203295 0.046 Uiso 1 1 calc R . .
C22 C 0.33398(16) 0.2611(2) -0.1841(8) 0.0297(12) Uani 1 1 d . . .
C2 C 0.5029(2) 0.6259(3) 0.4689(9) 0.0433(15) Uani 1 1 d . . .
H2 H 0.492758 0.642437 0.581986 0.052 Uiso 1 1 calc R . .
C9 C 0.39049(19) 0.5702(3) 0.8580(9) 0.0389(14) Uani 1 1 d . . .
H9 H 0.384479 0.546438 0.965377 0.047 Uiso 1 1 calc R . .
C10 C 0.41374(19) 0.5461(3) 0.7121(9) 0.0375(14) Uani 1 1 d . . .
H10 H 0.423052 0.505891 0.722904 0.045 Uiso 1 1 calc R . .
C26 C 0.23754(19) 0.1927(3) -0.3240(12) 0.0526(19) Uani 1 1 d . . .
H26A H 0.246471 0.163903 -0.419502 0.079 Uiso 1 1 calc GR . .
H26B H 0.214277 0.213766 -0.370012 0.079 Uiso 1 1 calc GR . .
H26C H 0.231145 0.170951 -0.207886 0.079 Uiso 1 1 calc GR . .
C12 C 0.3148(3) 0.6410(4) 1.2794(12) 0.071(2) Uani 1 1 d . . .
H12A H 0.289404 0.651545 1.225011 0.107 Uiso 1 1 calc GR . .
H12B H 0.326526 0.676984 1.336318 0.107 Uiso 1 1 calc GR . .
H12C H 0.311233 0.609939 1.376050 0.107 Uiso 1 1 calc GR . .

loop_
_atom_site_aniso_label
_atom_site_aniso_U_11
_atom_site_aniso_U_22
_atom_site_aniso_U_33
_atom_site_aniso_U_23
_atom_site_aniso_U_13
_atom_site_aniso_U_12
Pd1 0.0396(3) 0.0203(2) 0.0314(3) -0.0031(2) 0.0045(3) -0.0033(2)
O3 0.037(2) 0.041(2) 0.047(3) -0.005(2) -0.011(2) -0.0042(18)
O4 0.039(2) 0.033(2) 0.056(3) -0.005(2) -0.003(2) -0.0059(18)
N2 0.038(2) 0.018(2) 0.037(3) -0.0035(19) 0.001(2) -0.0024(18)
N1 0.045(3) 0.025(2) 0.026(2) -0.0043(19) 0.003(2) -0.006(2)
O1 0.063(3) 0.044(3) 0.056(3) -0.011(2) 0.012(3) 0.011(2)
O2 0.083(4) 0.044(3) 0.048(3) 0.000(2) 0.034(3) 0.009(2)
C16 0.034(3) 0.021(2) 0.033(3) -0.001(2) 0.003(3) -0.005(2)
C17 0.042(3) 0.020(2) 0.041(3) 0.000(2) -0.002(3) 0.000(2)
C19 0.038(3) 0.024(2) 0.029(3) -0.004(2) 0.002(3) -0.001(2)
C23 0.039(3) 0.019(2) 0.030(3) 0.000(2) 0.002(3) 0.000(2)
C24 0.035(3) 0.020(2) 0.034(3) 0.002(2) 0.002(3) 0.000(2)
C4 0.042(3) 0.028(3) 0.032(3) 0.004(2) 0.003(3) 0.002(2)
C3 0.044(3) 0.024(3) 0.039(3) -0.004(2) 0.006(3) -0.001(2)
C8 0.039(3) 0.035(3) 0.030(3) -0.004(3) 0.001(3) -0.004(2)
C13 0.041(3) 0.020(2) 0.026(3) 0.004(2) 0.010(3) -0.002(2)
C18 0.044(3) 0.016(2) 0.034(3) -0.002(2) 0.006(3) 0.001(2)
C5 0.043(3) 0.025(3) 0.028(3) -0.004(2) 0.006(3) -0.008(2)
C14 0.049(3) 0.020(2) 0.035(3) 0.000(2) 0.009(3) -0.003(2)
C15 0.041(3) 0.028(3) 0.038(3) 0.001(3) 0.004(3) -0.006(2)
C7 0.049(4) 0.020(2) 0.050(4) 0.000(3) 0.005(3) 0.003(2)
C25 0.038(3) 0.037(3) 0.027(3) 0.000(2) -0.002(3) -0.004(3)
C6 0.058(4) 0.026(3) 0.034(3) -0.002(2) 0.012(3) -0.003(3)
C11 0.044(3) 0.042(3) 0.039(4) -0.008(3) 0.001(3) 0.002(3)
C21 0.033(3) 0.037(3) 0.035(3) 0.001(3) -0.002(3) 0.004(2)
C1 0.053(4) 0.026(3) 0.045(4) -0.017(3) 0.005(3) -0.009(3)
C20 0.051(4) 0.022(3) 0.044(4) -0.002(3) -0.007(3) 0.007(2)
C22 0.036(3) 0.026(3) 0.027(3) -0.002(2) 0.005(3) -0.003(2)
C2 0.054(4) 0.038(3) 0.038(4) -0.013(3) 0.013(3) -0.005(3)
C9 0.052(4) 0.030(3) 0.034(3) -0.002(3) 0.004(3) 0.001(3)
C10 0.050(4) 0.026(3) 0.036(3) -0.007(3) 0.006(3) 0.004(2)
C26 0.036(3) 0.060(4) 0.062(5) -0.006(4) -0.012(4) -0.003(3)
C12 0.075(6) 0.084(6) 0.055(5) -0.007(5) 0.030(5) 0.011(5)

loop_
_atom_type_symbol
_atom_type_description
_atom_type_scat_dispersion_real
_atom_type_scat_dispersion_imag
_atom_type_scat_source
C C 0.0181 0.0091 'International Tables Vol C Tables 4.2.6.8 and 6.1.1.4'
H H 0.0000 0.0000 'International Tables Vol C Tables 4.2.6.8 and 6.1.1.4'
N N 0.0311 0.0180 'International Tables Vol C Tables 4.2.6.8 and 6.1.1.4'
O O 0.0492 0.0322 'International Tables Vol C Tables 4.2.6.8 and 6.1.1.4'
Pd Pd 0.1215 3.9337 'International Tables Vol C Tables 4.2.6.8 and 6.1.1.4'

loop_
_geom_angle_atom_site_label_1
_geom_angle_atom_site_label_2
_geom_angle_atom_site_label_3
_geom_angle
_geom_angle_site_symmetry_1
_geom_angle_site_symmetry_3
N2 Pd1 N2 180.0 5_665 .
N1 Pd1 N2 89.19(19) . .
N1 Pd1 N2 90.81(19) . 5_665
N1 Pd1 N2 89.19(19) 5_665 5_665
N1 Pd1 N2 90.81(19) 5_665 .
N1 Pd1 N1 180.0 . 5_665
C25 O3 C26 114.8(5) . .
C16 N2 Pd1 126.3(4) . .
C13 N2 Pd1 127.4(4) . .
C13 N2 C16 106.2(5) . .
C3 N1 Pd1 127.3(4) . .
C3 N1 C18 107.2(5) . 5_665
C18 N1 Pd1 125.4(4) 5_665 .
C11 O2 C12 115.4(6) . .
N2 C16 C17 125.6(5) . .
N2 C16 C15 109.0(5) . .
C17 C16 C15 125.3(5) . .
C16 C17 C19 117.3(5) . .
C16 C17 C18 125.6(5) . .
C18 C17 C19 117.1(5) . .
C24 C19 C17 121.0(5) . .
C24 C19 C20 118.3(5) . .
C20 C19 C17 120.7(5) . .
C24 C23 H23 120.3 . .
C24 C23 C22 119.4(5) . .
C22 C23 H23 120.3 . .
C19 C24 H24 119.4 . .
C23 C24 C19 121.1(5) . .
C23 C24 H24 119.4 . .
C3 C4 C13 124.6(6) . .
C3 C4 C5 117.5(5) . .
C13 C4 C5 117.9(5) . .
N1 C3 C4 126.0(5) . .
N1 C3 C2 109.5(5) . .
C4 C3 C2 124.5(6) . .
C7 C8 C11 119.1(5) . .
C7 C8 C9 119.3(6) . .
C9 C8 C11 121.6(6) . .
N2 C13 C4 125.2(5) . .
N2 C13 C14 109.9(5) . .
C4 C13 C14 124.8(5) . .
N1 C18 C17 126.2(5) 5_665 .
N1 C18 C1 108.2(5) 5_665 5_665
C17 C18 C1 125.7(5) . 5_665
C6 C5 C4 120.1(5) . .
C10 C5 C4 122.4(5) . .
C10 C5 C6 117.5(5) . .
C13 C14 H14 126.5 . .
C15 C14 C13 107.1(5) . .
C15 C14 H14 126.5 . .
C16 C15 H15 126.2 . .
C14 C15 C16 107.7(5) . .
C14 C15 H15 126.2 . .
C8 C7 H7 120.0 . .
C6 C7 C8 120.1(5) . .
C6 C7 H7 120.0 . .
O3 C25 C22 112.0(5) . .
O4 C25 O3 123.5(5) . .
O4 C25 C22 124.4(6) . .
C5 C6 H6 119.2 . .
C7 C6 C5 121.5(6) . .
C7 C6 H6 119.2 . .
O1 C11 O2 123.3(6) . .
O1 C11 C8 124.2(7) . .
O2 C11 C8 112.5(5) . .
C20 C21 H21 120.0 . .
C20 C21 C22 120.0(5) . .
C22 C21 H21 120.0 . .
C18 C1 H1 126.2 5_665 .
C2 C1 C18 107.6(5) . 5_665
C2 C1 H1 126.2 . .
C19 C20 H20 119.5 . .
C21 C20 C19 120.9(5) . .
C21 C20 H20 119.5 . .
C23 C22 C25 117.6(5) . .
C21 C22 C23 120.1(5) . .
C21 C22 C25 122.3(5) . .
C3 C2 H2 126.3 . .
C1 C2 C3 107.5(5) . .
C1 C2 H2 126.3 . .
C8 C9 H9 120.2 . .
C10 C9 C8 119.6(6) . .
C10 C9 H9 120.2 . .
C5 C10 C9 122.0(5) . .
C5 C10 H10 119.0 . .
C9 C10 H10 119.0 . .
O3 C26 H26A 109.5 . .
O3 C26 H26B 109.5 . .
O3 C26 H26C 109.5 . .
H26A C26 H26B 109.5 . .
H26A C26 H26C 109.5 . .
H26B C26 H26C 109.5 . .
O2 C12 H12A 109.5 . .
O2 C12 H12B 109.5 . .
O2 C12 H12C 109.5 . .
H12A C12 H12B 109.5 . .
H12A C12 H12C 109.5 . .
H12B C12 H12C 109.5 . .

loop_
_geom_bond_atom_site_label_1
_geom_bond_atom_site_label_2
_geom_bond_distance
_geom_bond_site_symmetry_2
Pd1 N2 2.030(5) .
Pd1 N2 2.030(5) 5_665
Pd1 N1 2.025(4) 5_665
Pd1 N1 2.025(4) .
O3 C25 1.339(7) .
O3 C26 1.457(7) .
O4 C25 1.207(7) .
N2 C16 1.381(7) .
N2 C13 1.367(7) .
N1 C3 1.356(8) .
N1 C18 1.389(7) 5_665
O1 C11 1.206(8) .
O2 C11 1.327(8) .
O2 C12 1.446(8) .
C16 C17 1.383(8) .
C16 C15 1.429(8) .
C17 C19 1.507(8) .
C17 C18 1.392(8) .
C19 C24 1.390(7) .
C19 C20 1.399(8) .
C23 H23 0.9300 .
C23 C24 1.382(7) .
C23 C22 1.394(8) .
C24 H24 0.9300 .
C4 C3 1.392(8) .
C4 C13 1.394(8) .
C4 C5 1.498(8) .
C3 C2 1.435(8) .
C8 C7 1.380(9) .
C8 C11 1.485(9) .
C8 C9 1.401(8) .
C13 C14 1.428(8) .
C18 N1 1.389(7) 5_665
C18 C1 1.439(8) 5_665
C5 C6 1.405(8) .
C5 C10 1.374(8) .
C14 H14 0.9300 .
C14 C15 1.344(8) .
C15 H15 0.9300 .
C7 H7 0.9300 .
C7 C6 1.378(9) .
C25 C22 1.495(8) .
C6 H6 0.9300 .
C21 H21 0.9300 .
C21 C20 1.377(8) .
C21 C22 1.380(8) .
C1 C18 1.439(8) 5_665
C1 H1 0.9300 .
C1 C2 1.343(9) .
C20 H20 0.9300 .
C2 H2 0.9300 .
C9 H9 0.9300 .
C9 C10 1.383(8) .
C10 H10 0.9300 .
C26 H26A 0.9600 .
C26 H26B 0.9600 .
C26 H26C 0.9600 .
C12 H12A 0.9600 .
C12 H12B 0.9600 .
C12 H12C 0.9600 .
